data_2106863
loop_
_publ_author_name
'Craig, D.C.'
'Stephenson, N.C.'

_publ_section_title
;
 The crystal structure of Nb8 W9 O47
;
_journal_name_full 'Acta Crystallographica B (24,1968-38,1982)'
_journal_page_first 2071
_journal_page_last 2083
_journal_volume 25
_journal_year 1969
_chemical_formula_sum 'Nb8 O32 W9'
_chemical_name_systematic 'Nb8 W9 O47'
_space_group_IT_number 55
_symmetry_space_group_name_Hall '-P 2 2ab'
_symmetry_space_group_name_H-M 'P b a m'
_cell_angle_alpha 90
_cell_angle_beta 90
_cell_angle_gamma 90
_cell_formula_units_Z 6
_cell_length_a 36.69
_cell_length_b 36.57
_cell_length_c 3.945
_cell_volume 5293.217
_citation_journal_id_ASTM ACBCAR
_cod_data_source_file Craig_ACBCAR_1969_1187.cif
_cod_data_source_block Nb8O32W9
_cod_original_cell_volume 5293.216
_cod_database_code 2106863

loop_
_symmetry_equiv_pos_as_xyz
x,y,z
-x,-y,z
x+1/2,-y+1/2,-z
-x+1/2,y+1/2,-z
-x,-y,-z
x,y,-z
-x-1/2,y-1/2,z
x-1/2,-y-1/2,z

loop_
_atom_site_label
_atom_site_type_symbol
_atom_site_fract_x
_atom_site_fract_y
_atom_site_fract_z
_atom_site_occupancy
_atom_site_U_iso_or_equiv
Nb6 Nb+5 0.02407 0.07053 0 0.4 0.0
O16 O-2 0.4969 0.0507 0 1 0.0
O32 O-2 0.3361 0.4513 0 1 0.0
W21 W+6 0.19221 0.4284 0 0.6 0.0
O21 O-2 0.0037 0.2138 0 1 0.0
O45 O-2 0.0207 0.2892 0 1 0.0
O4 O-2 0.1114 0.0055 0 1 0.0
Nb20 Nb+5 0.2659 0.36137 0 0.4 0.0
Nb17 Nb+5 0.4748 0.23213 0 0.4 0.0
Nb26 Nb+5 0.44743 0.38962 0 1 0.0
O17 O-2 0.4534 0.0007 0 1 0.0
Nb18 Nb+5 0.02267 0.4031 0 0.4 0.0
W10 W+6 0.14154 0.23245 0 0.6 0.0
O18 O-2 0.4567 0.1898 0 1 0.0
O7 O-2 0.2175 -0.0041 0 1 0.0
W5 W+6 0.33765 0.17135 0 0.6 0.0
O33 O-2 0.2079 0.4808 0 1 0.0
W9 W+6 0.26589 0.02208 0 0.6 0.0
Nb12 Nb+5 0.23555 0.19346 0 0.4 0.0
O6 O-2 0.171 0.0518 0 1 0.0
Nb19 Nb+5 0.0975 0.47886 0 0.4 0.0
O31 O-2 0.3164 0.3869 0 1 0.0
O29 O-2 0.2671 0.2442 0 1 0.0
W8 W+6 0.07088 0.30627 0 0.6 0.0
Nb23 Nb+5 0.43155 0.47767 0 0.4 0.0
W22 W+6 0.35577 0.4022 0 0.6 0.0
O13 O-2 0.2917 0.1902 0 1 0.0
W7 W+6 0.30518 0.26637 0 0.6 0.0
O37 O-2 0.1943 0.2063 0 1 0.0
W4 W+6 0.17151 0.32518 0 0.6 0.0
W15 W+6 0.43146 0.13829 0 0.6 0.0
O43 O-2 0.0686 0.4265 0 1 0.0
O15 O-2 0.4808 0.1168 0 1 0.0
Nb25 Nb+5 0.27607 0.10963 0 1 0.0
Nb14 Nb+5 0.35761 0.06901 0 0.4 0.0
O8 O-2 0.2385 0.0647 0 1 0.0
O35 O-2 0.2152 0.3394 0 1 0.0
O19 O-2 0.3932 0.1747 0 1 0.0
O36 O-2 0.1758 0.2798 0 1 0.0
Nb13 Nb+5 0.09661 0.14115 0 0.4 0.0
Nb15 Nb+5 0.43146 0.13829 0 0.4 0.0
W11 W+6 0.19314 0.09685 0 0.6 0.0
W17 W+6 0.4748 0.23213 0 0.6 0.0
O1 O-2 0.0373 0.0185 0 1 0.0
Nb4 Nb+5 0.17151 0.32518 0 0.4 0.0
O46 O-2 0.10962 0.38848 0.5 1 0.0
O25 O-2 0.3994 0.4249 0 1 0.0
Nb3 Nb+5 0.00516 0.17202 0 0.4 0.0
Nb7 Nb+5 0.30518 0.26637 0 0.4 0.0
O39 O-2 0.1028 0.2604 0 1 0.0
W18 W+6 0.02267 0.4031 0 0.6 0.0
Nb2 Nb+5 0.16581 -0.00124 0 0.4 0.0
W16 W+6 0.40348 0.30921 0 0.6 0.0
O3 O-2 0.0493 0.1672 0 1 0.0
W23 W+6 0.43155 0.47767 0 0.6 0.0
W12 W+6 0.23555 0.19346 0 0.6 0.0
Nb16 Nb+5 0.40348 0.30921 0 0.4 0.0
O10 O-2 0.2985 0.0558 0 1 0.0
Nb1 Nb+5 0 0.5 0 0.4 0.0
Nb22 Nb+5 0.35577 0.4022 0 0.4 0.0
W6 W+6 0.02407 0.07053 0 0.6 0.0
Nb8 Nb+5 0.07088 0.30627 0 0.4 0.0
O47 O-2 0.27607 0.10963 0.5 1 0.0
O26 O-2 0.3825 0.3631 0 1 0.0
O2 O-2 0.0814 0.0886 0 1 0.0
O11 O-2 0.3696 0.0237 0 1 0.0
W20 W+6 0.2659 0.36137 0 0.6 0.0
O48 O-2 0.44743 0.38962 0.5 1 0.0
O27 O-2 0.3569 0.2886 0 1 0.0
Nb5 Nb+5 0.33765 0.17135 0 0.4 0.0
O40 O-2 0.1207 0.3372 0 1 0.0
Nb11 Nb+5 0.19314 0.09685 0 0.4 0.0
O41 O-2 0.1656 0.3875 0 1 0.0
W13 W+6 0.09661 0.14115 0 0.6 0.0
Nb24 Nb+5 0.10962 0.38848 0 1 0.0
O9 O-2 0.2358 0.1424 0 1 0.0
W1 W+6 0 0.5 0 0.6 0.0
O12 O-2 0.3273 0.1239 0 1 0.0
O20 O-2 0.4362 0.2648 0 1 0.0
O44 O-2 0.0626 0.3615 0 1 0.0
W3 W+6 0.00516 0.17202 0 0.6 0.0
O24 O-2 0.4661 0.4485 0 1 0.0
O28 O-2 0.337 0.2261 0 1 0.0
O30 O-2 0.2834 0.3174 0 1 0.0
O38 O-2 0.1188 0.1936 0 1 0.0
O23 O-2 0.5002 0.3812 0 1 0.0
O34 O-2 0.241 0.3999 0 1 0.0
W2 W+6 0.16581 -0.00124 0 0.6 0.0
O42 O-2 0.1339 0.4409 0 1 0.0
Nb10 Nb+5 0.14154 0.23245 0 0.4 0.0
O5 O-2 0.1515 0.1256 0 1 0.0
Nb21 Nb+5 0.19221 0.4284 0 0.4 0.0
O14 O-2 0.4072 0.0956 0 1 0.0
W14 W+6 0.35761 0.06901 0 0.6 0.0
W19 W+6 0.0975 0.47886 0 0.6 0.0
Nb9 Nb+5 0.26589 0.02208 0 0.4 0.0
O22 O-2 0.4562 0.3329 0 1 0.0
